data_1508339
loop_
_publ_author_name
'Lang, Rui'
'Shi, Lijun'
'Li, Dengfeng'
'Xia, Chungu'
'Li, Fuwei'

_publ_section_title
;
 A general method for palladium-catalyzed direct carbonylation of indole
 with alcohol and phenol.
;
_journal_issue 16
_journal_name_full 'Organic letters'
_journal_page_first 4130
_journal_page_last 4133
_journal_paper_doi 10.1021/ol3017726
_journal_volume 14
_journal_year 2012
_chemical_formula_sum 'C21 H23 N O3'
_chemical_formula_weight 337.40
_chemical_name_systematic
; 
 ? 
;
_space_group_IT_number 14
_symmetry_cell_setting monoclinic
_symmetry_space_group_name_Hall '-P 2yn'
_symmetry_space_group_name_H-M 'P 1 21/n 1'
_atom_sites_solution_hydrogens geom
_atom_sites_solution_primary direct
_atom_sites_solution_secondary difmap
_audit_creation_method SHELXL-97
_cell_angle_alpha 90.00
_cell_angle_beta 103.725(4)
_cell_angle_gamma 90.00
_cell_formula_units_Z 4
_cell_length_a 9.717(5)
_cell_length_b 12.451(6)
_cell_length_c 15.602(8)
_cell_measurement_reflns_used 1684
_cell_measurement_temperature 296(2)
_cell_measurement_theta_max 20.73
_cell_measurement_theta_min 2.69
_cell_volume 1833.7(16)
_computing_cell_refinement 'Bruker SAINT'
_computing_data_collection 'Bruker APEX2'
_computing_data_reduction 'Bruker SAINT'
_computing_molecular_graphics 'Bruker SHELXTL'
_computing_publication_material 'Bruker SHELXTL'
_computing_structure_refinement 'SHELXL-97 (Sheldrick, 2008)'
_computing_structure_solution 'SHELXS-97 (Sheldrick, 2008)'
_diffrn_ambient_temperature 296(2)
_diffrn_measured_fraction_theta_full 0.997
_diffrn_measured_fraction_theta_max 0.997
_diffrn_measurement_device_type 'Bruker APEX-II CCD'
_diffrn_measurement_method '\f and \w scans'
_diffrn_radiation_monochromator graphite
_diffrn_radiation_source 'fine-focus sealed tube'
_diffrn_radiation_type MoK\a
_diffrn_radiation_wavelength 0.71073
_diffrn_reflns_av_R_equivalents 0.0404
_diffrn_reflns_av_sigmaI/netI 0.0484
_diffrn_reflns_limit_h_max 11
_diffrn_reflns_limit_h_min -11
_diffrn_reflns_limit_k_max 15
_diffrn_reflns_limit_k_min -9
_diffrn_reflns_limit_l_max 18
_diffrn_reflns_limit_l_min -18
_diffrn_reflns_number 9621
_diffrn_reflns_theta_full 25.49
_diffrn_reflns_theta_max 25.49
_diffrn_reflns_theta_min 2.69
_exptl_absorpt_coefficient_mu 0.081
_exptl_absorpt_correction_T_max 0.9847
_exptl_absorpt_correction_T_min 0.9799
_exptl_absorpt_correction_type multi-scan
_exptl_absorpt_process_details SADABS
_exptl_crystal_colour colorless
_exptl_crystal_density_diffrn 1.222
_exptl_crystal_density_method 'not measured'
_exptl_crystal_description block
_exptl_crystal_F_000 720
_exptl_crystal_size_max 0.25
_exptl_crystal_size_mid 0.23
_exptl_crystal_size_min 0.19
_refine_diff_density_max 0.136
_refine_diff_density_min -0.145
_refine_diff_density_rms 0.034
_refine_ls_extinction_coef 0.0114(15)
_refine_ls_extinction_expression Fc^*^=kFc[1+0.001xFc^2^\l^3^/sin(2\q)]^-1/4^
_refine_ls_extinction_method SHELXL
_refine_ls_goodness_of_fit_ref 1.016
_refine_ls_hydrogen_treatment constr
_refine_ls_matrix_type full
_refine_ls_number_parameters 232
_refine_ls_number_reflns 3398
_refine_ls_number_restraints 0
_refine_ls_restrained_S_all 1.016
_refine_ls_R_factor_all 0.0883
_refine_ls_R_factor_gt 0.0459
_refine_ls_shift/su_max 0.000
_refine_ls_shift/su_mean 0.000
_refine_ls_structure_factor_coef Fsqd
_refine_ls_weighting_details 'calc w=1/[\s^2^(Fo^2^)+(0.0605P)^2^+0.0609P] where P=(Fo^2^+2Fc^2^)/3'
_refine_ls_weighting_scheme calc
_refine_ls_wR_factor_gt 0.1091
_refine_ls_wR_factor_ref 0.1310
_reflns_number_gt 2032
_reflns_number_total 3398
_reflns_threshold_expression >2sigma(I)
_cod_data_source_file ol3017726_si_003.cif
_cod_data_source_block p21n
_cod_depositor_comments
;
The following automatic conversions were performed:

'_symmetry_cell_setting' value 'Monoclinic' changed to 'monoclinic'
according to /home/saulius/struct/CIF-dictionaries/cif_core.dic
dictionary named 'cif_core.dic' version 2.4.2 from 2011-04-26.

Automatic conversion script
Id: cif_fix_values 1891 2012-01-12 08:04:46Z andrius 
;
_cod_original_cell_volume 1833.7(15)
_cod_original_sg_symbol_H-M P2(1)/n
_cod_database_code 1508339

loop_
_symmetry_equiv_pos_as_xyz
'x, y, z'
'-x+1/2, y+1/2, -z+1/2'
'-x, -y, -z'
'x-1/2, -y-1/2, z-1/2'

loop_
_atom_site_label
_atom_site_type_symbol
_atom_site_fract_x
_atom_site_fract_y
_atom_site_fract_z
_atom_site_U_iso_or_equiv
_atom_site_adp_type
_atom_site_occupancy
_atom_site_symmetry_multiplicity
_atom_site_calc_flag
_atom_site_refinement_flags
C1 C 0.9045(2) 0.27177(17) 0.24233(13) 0.0437(5) Uani 1 1 d .
C2 C 0.9426(2) 0.37170(18) 0.28019(14) 0.0552(6) Uani 1 1 d .
H2 H 0.9798 0.3790 0.3406 0.066 Uiso 1 1 calc R
C3 C 0.9235(2) 0.45864(18) 0.22540(15) 0.0592(6) Uani 1 1 d .
H3 H 0.9471 0.5267 0.2489 0.071 Uiso 1 1 calc R
C4 C 0.8691(2) 0.44719(17) 0.13460(14) 0.0544(6) Uani 1 1 d .
C5 C 0.8316(2) 0.34814(17) 0.09627(14) 0.0487(6) Uani 1 1 d .
H5 H 0.7956 0.3414 0.0357 0.058 Uiso 1 1 calc R
C6 C 0.84982(19) 0.25827(16) 0.15183(12) 0.0404(5) Uani 1 1 d .
C7 C 0.8268(2) 0.14486(16) 0.13725(12) 0.0412(5) Uani 1 1 d .
C8 C 0.8659(2) 0.09677(18) 0.21863(13) 0.0502(6) Uani 1 1 d .
H8 H 0.8609 0.0234 0.2287 0.060 Uiso 1 1 calc R
C9 C 0.9568(3) 0.1521(2) 0.37663(14) 0.0757(8) Uani 1 1 d .
H9A H 0.9620 0.0762 0.3877 0.114 Uiso 1 1 calc R
H9B H 0.8892 0.1837 0.4051 0.114 Uiso 1 1 calc R
H9C H 1.0482 0.1838 0.3995 0.114 Uiso 1 1 calc R
C10 C 0.8045(3) 0.5409(2) -0.00377(16) 0.0901(9) Uani 1 1 d .
H10A H 0.8630 0.4956 -0.0302 0.135 Uiso 1 1 calc R
H10B H 0.8046 0.6125 -0.0267 0.135 Uiso 1 1 calc R
H10C H 0.7094 0.5135 -0.0173 0.135 Uiso 1 1 calc R
C11 C 0.7723(2) 0.09221(17) 0.05361(13) 0.0425(5) Uani 1 1 d .
C12 C 0.7376(2) -0.07921(17) -0.01507(13) 0.0463(5) Uani 1 1 d .
C13 C 0.6029(2) -0.11842(17) -0.03809(13) 0.0508(6) Uani 1 1 d .
H13 H 0.5389 -0.1023 -0.0041 0.061 Uiso 1 1 calc R
C14 C 0.5621(2) -0.18227(17) -0.11224(13) 0.0486(6) Uani 1 1 d .
H14 H 0.4701 -0.2089 -0.1272 0.058 Uiso 1 1 calc R
C15 C 0.6533(2) -0.20784(15) -0.16472(13) 0.0419(5) Uani 1 1 d .
C16 C 0.7897(2) -0.1688(2) -0.13715(16) 0.0683(7) Uani 1 1 d .
H16 H 0.8554 -0.1861 -0.1696 0.082 Uiso 1 1 calc R
C17 C 0.8318(3) -0.1053(2) -0.06354(16) 0.0716(8) Uani 1 1 d .
H17 H 0.9246 -0.0804 -0.0470 0.086 Uiso 1 1 calc R
C18 C 0.6099(2) -0.27564(17) -0.24871(13) 0.0511(6) Uani 1 1 d .
C19 C 0.4494(3) -0.2908(2) -0.27699(16) 0.0692(7) Uani 1 1 d .
H19A H 0.4172 -0.3271 -0.2311 0.104 Uiso 1 1 calc R
H19B H 0.4260 -0.3330 -0.3300 0.104 Uiso 1 1 calc R
H19C H 0.4042 -0.2219 -0.2877 0.104 Uiso 1 1 calc R
C20 C 0.6802(3) -0.3863(2) -0.23220(17) 0.0840(9) Uani 1 1 d .
H20A H 0.7811 -0.3778 -0.2142 0.126 Uiso 1 1 calc R
H20B H 0.6563 -0.4280 -0.2855 0.126 Uiso 1 1 calc R
H20C H 0.6471 -0.4226 -0.1866 0.126 Uiso 1 1 calc R
C21 C 0.6576(3) -0.2203(2) -0.32429(16) 0.0821(8) Uani 1 1 d .
H21A H 0.6162 -0.1500 -0.3335 0.123 Uiso 1 1 calc R
H21B H 0.6275 -0.2620 -0.3772 0.123 Uiso 1 1 calc R
H21C H 0.7590 -0.2142 -0.3096 0.123 Uiso 1 1 calc R
N1 N 0.91269(19) 0.17122(14) 0.28199(11) 0.0509(5) Uani 1 1 d .
O1 O 0.72519(16) 0.13562(12) -0.01605(9) 0.0583(5) Uani 1 1 d .
O2 O 0.78096(16) -0.01720(11) 0.06218(9) 0.0579(5) Uani 1 1 d .
O3 O 0.8583(2) 0.54257(12) 0.08849(11) 0.0820(6) Uani 1 1 d .

loop_
_atom_site_aniso_label
_atom_site_aniso_U_11
_atom_site_aniso_U_22
_atom_site_aniso_U_33
_atom_site_aniso_U_23
_atom_site_aniso_U_13
_atom_site_aniso_U_12
C1 0.0426(12) 0.0486(13) 0.0397(12) -0.0063(10) 0.0091(9) 0.0013(10)
C2 0.0620(15) 0.0588(15) 0.0421(12) -0.0132(12) 0.0071(10) -0.0021(12)
C3 0.0726(16) 0.0457(14) 0.0546(15) -0.0144(12) 0.0057(12) -0.0028(12)
C4 0.0657(15) 0.0411(14) 0.0528(14) -0.0003(11) 0.0071(11) -0.0009(11)
C5 0.0533(13) 0.0496(14) 0.0394(12) -0.0060(10) 0.0033(10) -0.0011(10)
C6 0.0376(11) 0.0435(12) 0.0393(12) -0.0041(10) 0.0078(9) 0.0032(9)
C7 0.0382(11) 0.0422(12) 0.0421(12) -0.0017(10) 0.0073(9) 0.0007(9)
C8 0.0521(14) 0.0448(13) 0.0522(13) -0.0030(11) 0.0098(10) 0.0005(10)
C9 0.100(2) 0.0774(18) 0.0430(14) 0.0066(12) 0.0035(13) -0.0011(15)
C10 0.131(3) 0.0633(18) 0.0644(18) 0.0112(14) -0.0001(17) -0.0038(17)
C11 0.0423(12) 0.0396(13) 0.0450(13) 0.0001(10) 0.0090(9) -0.0031(9)
C12 0.0559(14) 0.0383(12) 0.0416(12) -0.0038(10) 0.0052(10) -0.0029(10)
C13 0.0528(14) 0.0561(14) 0.0469(13) -0.0061(11) 0.0188(10) 0.0008(11)
C14 0.0420(12) 0.0541(14) 0.0504(13) -0.0088(11) 0.0123(10) -0.0060(10)
C15 0.0458(13) 0.0359(12) 0.0439(12) -0.0028(10) 0.0106(9) 0.0010(9)
C16 0.0501(15) 0.0843(19) 0.0778(17) -0.0296(15) 0.0294(13) -0.0132(13)
C17 0.0507(15) 0.0861(19) 0.0796(17) -0.0361(15) 0.0190(13) -0.0213(13)
C18 0.0615(15) 0.0454(13) 0.0449(12) -0.0067(10) 0.0092(10) 0.0035(11)
C19 0.0755(18) 0.0591(15) 0.0632(16) -0.0184(13) -0.0029(13) -0.0052(13)
C20 0.104(2) 0.0589(17) 0.0793(18) -0.0210(15) 0.0020(15) 0.0224(15)
C21 0.100(2) 0.097(2) 0.0537(15) -0.0089(15) 0.0274(14) -0.0035(17)
N1 0.0607(12) 0.0514(11) 0.0376(10) -0.0003(9) 0.0057(8) 0.0009(9)
O1 0.0766(11) 0.0479(9) 0.0448(9) 0.0029(8) 0.0035(8) -0.0039(8)
O2 0.0827(12) 0.0403(9) 0.0424(9) -0.0059(7) -0.0020(7) -0.0018(8)
O3 0.1244(16) 0.0461(10) 0.0624(11) 0.0024(9) -0.0040(10) -0.0066(9)

loop_
_atom_type_symbol
_atom_type_description
_atom_type_scat_dispersion_real
_atom_type_scat_dispersion_imag
_atom_type_scat_source
C C 0.0033 0.0016 'International Tables Vol C Tables 4.2.6.8 and 6.1.1.4'
H H 0.0000 0.0000 'International Tables Vol C Tables 4.2.6.8 and 6.1.1.4'
N N 0.0061 0.0033 'International Tables Vol C Tables 4.2.6.8 and 6.1.1.4'
O O 0.0106 0.0060 'International Tables Vol C Tables 4.2.6.8 and 6.1.1.4'

loop_
_geom_angle_atom_site_label_1
_geom_angle_atom_site_label_2
_geom_angle_atom_site_label_3
_geom_angle
C2 C1 N1 129.48(19)
C2 C1 C6 122.5(2)
N1 C1 C6 108.04(17)
C3 C2 C1 117.5(2)
C3 C2 H2 121.3
C1 C2 H2 121.3
C2 C3 C4 121.1(2)
C2 C3 H3 119.4
C4 C3 H3 119.4
O3 C4 C5 124.3(2)
O3 C4 C3 113.88(19)
C5 C4 C3 121.8(2)
C4 C5 C6 117.63(19)
C4 C5 H5 121.2
C6 C5 H5 121.2
C1 C6 C5 119.45(19)
C1 C6 C7 106.60(17)
C5 C6 C7 133.93(18)
C8 C7 C6 106.44(17)
C8 C7 C11 126.82(19)
C6 C7 C11 126.74(18)
N1 C8 C7 110.38(19)
N1 C8 H8 124.8
C7 C8 H8 124.8
N1 C9 H9A 109.5
N1 C9 H9B 109.5
H9A C9 H9B 109.5
N1 C9 H9C 109.5
H9A C9 H9C 109.5
H9B C9 H9C 109.5
O3 C10 H10A 109.5
O3 C10 H10B 109.5
H10A C10 H10B 109.5
O3 C10 H10C 109.5
H10A C10 H10C 109.5
H10B C10 H10C 109.5
O1 C11 O2 122.45(18)
O1 C11 C7 126.29(19)
O2 C11 C7 111.26(17)
C17 C12 C13 120.0(2)
C17 C12 O2 120.20(19)
C13 C12 O2 119.71(19)
C12 C13 C14 119.58(19)
C12 C13 H13 120.2
C14 C13 H13 120.2
C15 C14 C13 122.19(19)
C15 C14 H14 118.9
C13 C14 H14 118.9
C14 C15 C16 115.98(19)
C14 C15 C18 123.38(19)
C16 C15 C18 120.64(19)
C17 C16 C15 122.4(2)
C17 C16 H16 118.8
C15 C16 H16 118.8
C12 C17 C16 119.8(2)
C12 C17 H17 120.1
C16 C17 H17 120.1
C19 C18 C21 107.96(19)
C19 C18 C15 111.73(18)
C21 C18 C15 109.83(18)
C19 C18 C20 108.7(2)
C21 C18 C20 109.3(2)
C15 C18 C20 109.31(18)
C18 C19 H19A 109.5
C18 C19 H19B 109.5
H19A C19 H19B 109.5
C18 C19 H19C 109.5
H19A C19 H19C 109.5
H19B C19 H19C 109.5
C18 C20 H20A 109.5
C18 C20 H20B 109.5
H20A C20 H20B 109.5
C18 C20 H20C 109.5
H20A C20 H20C 109.5
H20B C20 H20C 109.5
C18 C21 H21A 109.5
C18 C21 H21B 109.5
H21A C21 H21B 109.5
C18 C21 H21C 109.5
H21A C21 H21C 109.5
H21B C21 H21C 109.5
C8 N1 C1 108.54(17)
C8 N1 C9 126.57(19)
C1 N1 C9 124.80(18)
C11 O2 C12 117.55(15)
C4 O3 C10 118.94(18)

loop_
_geom_bond_atom_site_label_1
_geom_bond_atom_site_label_2
_geom_bond_distance
C1 C2 1.389(3)
C1 N1 1.390(3)
C1 C6 1.396(3)
C2 C3 1.364(3)
C2 H2 0.9300
C3 C4 1.397(3)
C3 H3 0.9300
C4 O3 1.379(3)
C4 C5 1.381(3)
C5 C6 1.401(3)
C5 H5 0.9300
C6 C7 1.439(3)
C7 C8 1.373(3)
C7 C11 1.444(3)
C8 N1 1.353(3)
C8 H8 0.9300
C9 N1 1.456(3)
C9 H9A 0.9600
C9 H9B 0.9600
C9 H9C 0.9600
C10 O3 1.410(3)
C10 H10A 0.9600
C10 H10B 0.9600
C10 H10C 0.9600
C11 O1 1.203(2)
C11 O2 1.369(3)
C12 C17 1.358(3)
C12 C13 1.363(3)
C12 O2 1.409(2)
C13 C14 1.382(3)
C13 H13 0.9300
C14 C15 1.379(3)
C14 H14 0.9300
C15 C16 1.381(3)
C15 C18 1.531(3)
C16 C17 1.374(3)
C16 H16 0.9300
C17 H17 0.9300
C18 C19 1.528(3)
C18 C21 1.529(3)
C18 C20 1.533(3)
C19 H19A 0.9600
C19 H19B 0.9600
C19 H19C 0.9600
C20 H20A 0.9600
C20 H20B 0.9600
C20 H20C 0.9600
C21 H21A 0.9600
C21 H21B 0.9600
C21 H21C 0.9600

loop_
_geom_torsion_atom_site_label_1
_geom_torsion_atom_site_label_2
_geom_torsion_atom_site_label_3
_geom_torsion_atom_site_label_4
_geom_torsion
N1 C1 C2 C3 179.9(2)
C6 C1 C2 C3 0.7(3)
C1 C2 C3 C4 -0.7(3)
C2 C3 C4 O3 -179.1(2)
C2 C3 C4 C5 0.4(4)
O3 C4 C5 C6 179.5(2)
C3 C4 C5 C6 0.1(3)
C2 C1 C6 C5 -0.2(3)
N1 C1 C6 C5 -179.61(18)
C2 C1 C6 C7 178.50(19)
N1 C1 C6 C7 -0.9(2)
C4 C5 C6 C1 -0.1(3)
C4 C5 C6 C7 -178.5(2)
C1 C6 C7 C8 1.0(2)
C5 C6 C7 C8 179.4(2)
C1 C6 C7 C11 -179.42(19)
C5 C6 C7 C11 -0.9(4)
C6 C7 C8 N1 -0.7(2)
C11 C7 C8 N1 179.67(18)
C8 C7 C11 O1 172.1(2)
C6 C7 C11 O1 -7.5(3)
C8 C7 C11 O2 -8.2(3)
C6 C7 C11 O2 172.21(18)
C17 C12 C13 C14 -1.8(3)
O2 C12 C13 C14 -177.80(18)
C12 C13 C14 C15 -0.3(3)
C13 C14 C15 C16 2.1(3)
C13 C14 C15 C18 -178.16(18)
C14 C15 C16 C17 -2.0(4)
C18 C15 C16 C17 178.2(2)
C13 C12 C17 C16 1.9(4)
O2 C12 C17 C16 177.9(2)
C15 C16 C17 C12 0.1(4)
C14 C15 C18 C19 11.9(3)
C16 C15 C18 C19 -168.4(2)
C14 C15 C18 C21 131.7(2)
C16 C15 C18 C21 -48.6(3)
C14 C15 C18 C20 -108.5(2)
C16 C15 C18 C20 71.3(3)
C7 C8 N1 C1 0.2(2)
C7 C8 N1 C9 176.8(2)
C2 C1 N1 C8 -178.9(2)
C6 C1 N1 C8 0.4(2)
C2 C1 N1 C9 4.4(4)
C6 C1 N1 C9 -176.3(2)
O1 C11 O2 C12 2.6(3)
C7 C11 O2 C12 -177.14(17)
C17 C12 O2 C11 88.9(3)
C13 C12 O2 C11 -95.1(2)
C5 C4 O3 C10 0.6(4)
C3 C4 O3 C10 -179.9(2)

loop_
_cod_related_entry_id
_cod_related_entry_database
_cod_related_entry_code
1 ChemSpider 30651987
